data_2300750
loop_
_publ_author_name
'Scatena, Rebecca'
'Manson, Zachary E.'
'Villa, Danielle Y.'
'Manson, Jamie L.'
'Allan, David R.'
'Goddard, Paul A.'
'Johnson, Roger D.'

_publ_section_title
;
 Electron-density analysis of halide...halide through-space magnetic
 exchange
;
_journal_issue 2
_journal_name_full 'Journal of Applied Crystallography'
_journal_page_first 363
_journal_page_last 373
_journal_paper_doi 10.1107/S1600576725000536
_journal_volume 58
_journal_year 2025
_chemical_formula_moiety '0.5(F3.0 Sb0.5), C2 H2.25 F0.5 N Ni0.25'
_chemical_formula_sum 'C2 H2.25 F2 N Ni0.25 Sb0.25'
_chemical_formula_weight 123.184
_space_group_crystal_system tetragonal
_space_group_IT_number 129
_space_group_name_Hall '-P 4a 2a'
_space_group_name_H-M_alt 'P 4/n m m :2'
_symmetry_Int_Tables_number 129
_atom_sites_solution_primary dual
_audit_creation_date 2024-10-08
_audit_creation_method
;
Olex2 1.5
(compiled 2024.02.16 svn.r378c4104 for OlexSys, GUI svn.r6928)
;
_cell_angle_alpha 90
_cell_angle_beta 90
_cell_angle_gamma 90
_cell_formula_units_Z 8
_cell_length_a 9.9063
_cell_length_b 9.9063
_cell_length_c 6.4357
_cell_measurement_reflns_used 68780
_cell_measurement_temperature 100
_cell_measurement_theta_max 58.14029906584171
_cell_measurement_theta_min 1.9858890680957035
_cell_volume 631.566
_computing_molecular_graphics 'Olex2 1.5 (Dolomanov et al., 2009)'
_computing_publication_material 'Olex2 1.5 (Dolomanov et al., 2009)'
_computing_structure_refinement 'olex2.refine 1.5 (Bourhis et al., 2015)'
_computing_structure_solution 'SHELXT 2018/2 (Sheldrick, 2018)'
_diffrn_ambient_temperature 100
_diffrn_detector 'Photon counting pixel array'
_diffrn_detector_type 'Dectris PILATUS 2M'
_diffrn_measured_fraction_theta_full 0.9943
_diffrn_measured_fraction_theta_max 0.9978
_diffrn_measurement_device 'Fixed \c 3-circle diffractometer'
_diffrn_measurement_device_type 'Fluid Film Devices'
_diffrn_measurement_method 'shutterless scans'
_diffrn_radiation_type synchrotron
_diffrn_radiation_wavelength 0.68890
_diffrn_reflns_av_R_equivalents 0.0829
_diffrn_reflns_av_unetI/netI 0.0173
_diffrn_reflns_Laue_measured_fraction_full 0.9943
_diffrn_reflns_Laue_measured_fraction_max 0.9978
_diffrn_reflns_limit_h_max 24
_diffrn_reflns_limit_h_min -23
_diffrn_reflns_limit_k_max 24
_diffrn_reflns_limit_k_min -24
_diffrn_reflns_limit_l_max 15
_diffrn_reflns_limit_l_min -15
_diffrn_reflns_number 106972
_diffrn_reflns_point_group_measured_fraction_full 0.9943
_diffrn_reflns_point_group_measured_fraction_max 0.9978
_diffrn_reflns_theta_full 24.4148
_diffrn_reflns_theta_max 34.99
_diffrn_reflns_theta_min 2.82
_diffrn_source Synchrotron
_diffrn_source_type 'Diamond Light Source Beamline I19-1'
_exptl_absorpt_coefficient_mu 3.435
_exptl_absorpt_correction_T_max 1.0
_exptl_absorpt_correction_T_min 0.9442656493771946
_exptl_absorpt_correction_type empirical
_exptl_absorpt_process_details
;
DIALS 3.10.2-1-g02720afcd-release
Scaling & analysis of unmerged intensities, absorption correction using spherical harmonics
;
_exptl_crystal_colour blue
_exptl_crystal_density_diffrn 2.591
_exptl_crystal_description prism
_exptl_crystal_F_000 471.125
_exptl_crystal_size_max 0.100
_exptl_crystal_size_mid 0.080
_exptl_crystal_size_min 0.080
_refine_diff_density_max 0.6197
_refine_diff_density_min -0.4270
_refine_diff_density_rms 0.0758
_refine_ls_d_res_high 0.6007
_refine_ls_d_res_low 7.0048
_refine_ls_goodness_of_fit_ref 1.0413
_refine_ls_hydrogen_treatment mixed
_refine_ls_matrix_type full
_refine_ls_number_constraints 3
_refine_ls_number_parameters 38
_refine_ls_number_reflns 889
_refine_ls_number_restraints 0
_refine_ls_restrained_S_all 1.0413
_refine_ls_R_factor_all 0.0118
_refine_ls_R_factor_gt 0.0118
_refine_ls_shift/su_max 0.0003
_refine_ls_shift/su_mean 0.0000
_refine_ls_structure_factor_coef Fsqd
_refine_ls_weighting_details 'w=1/[\s^2^(Fo^2^)+(0.0161P)^2^+0.2874P] where P=(Fo^2^+2Fc^2^)/3'
_refine_ls_weighting_scheme calc
_refine_ls_wR_factor_gt 0.0331
_refine_ls_wR_factor_ref 0.0331
_reflns_Friedel_coverage 0.0
_reflns_limit_h_max 16
_reflns_limit_h_min 0
_reflns_limit_k_max 11
_reflns_limit_k_min 0
_reflns_limit_l_max 10
_reflns_limit_l_min 0
_reflns_number_gt 887
_reflns_number_total 889
_reflns_threshold_expression I>=2u(I)
_cod_data_source_file NiHF2pyz2SbF6_IAM.cif
_cod_data_source_block NiHF2pyz2SbF6_IAM
_cod_depositor_comments 'Adding full bibliography for 2300750--2300753.cif.'
_cod_original_cell_volume 631.566002
_cod_original_sg_symbol_H-M 'P 4/n m m'
_cod_original_formula_sum 'C2 H2.25 F2.0 N Ni0.25 Sb0.25'
_cod_database_code 2300750
_olex2_refinement_description
;
1. Fixed Uiso
 At 1.2 times of:
  All C(H) groups
2. Others
 Sof(Sb01)=Sof(F005)=Sof(F006)=0.125*FVAR(2)
 Sof(F004)=0.5*FVAR(2)
3.a Aromatic/amide H refined with riding coordinates:
 C008(H008)
;
_olex2_submission_special_instructions 'No special instructions were received'

loop_
_space_group_symop_id
_space_group_symop_operation_xyz
1 x,y,z
2 -y+1/2,x,z
3 y,-x+1/2,z
4 x+1/2,-y,-z
5 -x,y+1/2,-z
6 -x+1/2,-y+1/2,z
7 y+1/2,x+1/2,-z
8 -y,-x,-z
9 -x,-y,-z
10 y-1/2,-x,-z
11 -y,x-1/2,-z
12 -x-1/2,y,z
13 x,-y-1/2,z
14 x-1/2,y-1/2,-z
15 -y-1/2,-x-1/2,z
16 y,x,z

loop_
_atom_site_label
_atom_site_type_symbol
_atom_site_fract_x
_atom_site_fract_y
_atom_site_fract_z
_atom_site_U_iso_or_equiv
_atom_site_adp_type
_atom_site_occupancy
_atom_site_site_symmetry_order
_atom_site_refinement_flags_posn
_atom_site_refinement_flags_adp
_atom_site_refinement_flags_occupancy
Sb01 Sb 0.75 0.75 0.593514(18) 0.01037(4) Uani 0.9991(14) 8 S T P
Ni02 Ni 0.75 0.25 1.0 0.00621(6) Uani 1.000000 8 S T P
F003 F 0.75 0.25 0.67745(13) 0.01102(15) Uani 1.000000 4 S T P
F004 F 0.75 0.55964(8) 0.58931(12) 0.01969(14) Uani 0.9991(14) 2 S T P
F005 F 0.75 0.75 0.3026(2) 0.0207(3) Uani 0.9991(14) 8 S T P
F006 F 0.75 0.75 0.8822(3) 0.0304(4) Uani 0.9991(14) 8 S T P
N007 N 0.90011(5) 0.40011(5) 1.0 0.00858(12) Uani 1.000000 2 S T P
C008 C 0.97436(7) 0.42651(6) 0.83033(10) 0.01018(10) Uani 1.000000 1 . . .
H008 H 0.95902(7) 0.37715(6) 0.70969(10) 0.01222(12) Uiso 1.000000 1 R . .
H3 H 0.75 0.25 0.5 0.20(5) Uiso 1.000000 8 S T P

loop_
_atom_site_aniso_label
_atom_site_aniso_U_11
_atom_site_aniso_U_22
_atom_site_aniso_U_33
_atom_site_aniso_U_12
_atom_site_aniso_U_13
_atom_site_aniso_U_23
Sb01 0.01135(5) 0.01135(5) 0.00842(6) -0.000000 -0.000000 0.000000
Ni02 0.00589(7) 0.00589(7) 0.00686(9) -0.000000 -0.000000 0.000000
F003 0.0125(3) 0.0132(3) 0.0074(3) -0.000000 -0.000000 0.000000
F004 0.0209(3) 0.0117(3) 0.0264(3) -0.000000 -0.000000 0.0022(2)
F005 0.0265(4) 0.0265(4) 0.0090(5) -0.000000 -0.000000 0.000000
F006 0.0411(6) 0.0411(6) 0.0090(5) -0.000000 -0.000000 0.000000
N007 0.00786(17) 0.00786(17) 0.0100(3) -0.0004(2) -0.00000(15) 0.00000(15)
C008 0.0105(2) 0.0098(2) 0.0102(2) -0.00219(17) 0.00114(17) -0.00101(17)

loop_
_atom_type_symbol
_atom_type_scat_dispersion_real
_atom_type_scat_dispersion_imag
_atom_type_scat_Cromer_Mann_a1
_atom_type_scat_Cromer_Mann_a2
_atom_type_scat_Cromer_Mann_a3
_atom_type_scat_Cromer_Mann_a4
_atom_type_scat_Cromer_Mann_b1
_atom_type_scat_Cromer_Mann_b2
_atom_type_scat_Cromer_Mann_b3
_atom_type_scat_Cromer_Mann_b4
_atom_type_scat_Cromer_Mann_c
_atom_type_scat_source
_atom_type_scat_dispersion_source
C 0.00280 0.00150 2.31000 1.02000 1.58860 0.86500 20.84390 10.20750 0.56870 51.65120 0.21560 'International Tables Volume C Table 6.1.1.4 (pp. 500-502)' 'Brennan, Cowan, Rev. Sci. Instrum., 1992, 63, 850'
F 0.01640 0.00970 3.53920 2.64120 1.51700 1.02430 10.28250 4.29440 0.26150 26.14760 0.27760 'International Tables Volume C Table 6.1.1.4 (pp. 500-502)' 'Brennan, Cowan, Rev. Sci. Instrum., 1992, 63, 850'
H -0.00000 0.00000 0.49300 0.32291 0.14019 0.04081 10.51090 26.12570 3.14236 57.79970 0.00304 'International Tables Volume C Table 6.1.1.4 (pp. 500-502)' 'Brennan, Cowan, Rev. Sci. Instrum., 1992, 63, 850'
N 0.00560 0.00310 12.21260 3.13220 2.01250 1.16630 0.00570 9.89330 28.99750 0.58260 -11.52900 'International Tables Volume C Table 6.1.1.4 (pp. 500-502)' 'Brennan, Cowan, Rev. Sci. Instrum., 1992, 63, 850'
Ni 0.34270 1.05690 12.83760 7.29200 4.44380 2.38000 3.87850 0.25650 12.17630 66.34210 1.03410 'International Tables Volume C Table 6.1.1.4 (pp. 500-502)' 'Brennan, Cowan, Rev. Sci. Instrum., 1992, 63, 850'
Sb -0.61010 1.46870 19.64180 19.04550 5.03710 2.68270 5.30340 0.46070 27.90740 75.28250 4.59090 'International Tables Volume C Table 6.1.1.4 (pp. 500-502)' 'Brennan, Cowan, Rev. Sci. Instrum., 1992, 63, 850'

loop_
_geom_angle_atom_site_label_1
_geom_angle_atom_site_label_2
_geom_angle_atom_site_label_3
_geom_angle
_geom_angle_site_symmetry_1
_geom_angle_site_symmetry_3
_geom_angle_publ_flag
F004 Sb01 F004 89.9882(7) . 3_565 ?
F004 Sb01 F004 89.9882(7) 2_655 6_665 ?
F004 Sb01 F004 178.36(5) 2_655 3_565 ?
F004 Sb01 F004 89.9882(7) 6_665 3_565 ?
F004 Sb01 F004 178.36(5) 6_665 . ?
F004 Sb01 F004 89.9882(7) 2_655 . ?
F005 Sb01 F004 89.18(2) . . ?
F005 Sb01 F004 89.18(2) . 2_655 ?
F005 Sb01 F004 89.18(2) . 6_665 ?
F005 Sb01 F004 89.18(2) . 3_565 ?
F006 Sb01 F004 90.82(2) . 3_565 ?
F006 Sb01 F004 90.82(2) . 2_655 ?
F006 Sb01 F004 90.82(2) . 6_665 ?
F006 Sb01 F004 90.82(2) . . ?
F006 Sb01 F005 180.0 . . ?
F003 Ni02 F003 180.0 . 7_547 ?
N007 Ni02 F003 90.0 11_657 . ?
N007 Ni02 F003 90.0 6_655 . ?
N007 Ni02 F003 90.0 6_655 7_547 ?
N007 Ni02 F003 90.0 10_667 7_547 ?
N007 Ni02 F003 90.0 11_657 7_547 ?
N007 Ni02 F003 90.0 10_667 . ?
N007 Ni02 F003 90.0 . . ?
N007 Ni02 F003 90.0 . 7_547 ?
N007 Ni02 N007 180.0 6_655 . ?
N007 Ni02 N007 90.0 11_657 6_655 ?
N007 Ni02 N007 90.0 11_657 . ?
N007 Ni02 N007 90.0 . 10_667 ?
N007 Ni02 N007 90.0 6_655 10_667 ?
N007 Ni02 N007 180.0 11_657 10_667 ?
H3 F003 Ni02 180.0 7_546 7_547 ?
C008 N007 Ni02 121.68(4) . 11_657 ?
C008 N007 Ni02 121.68(4) 7_547 11_657 ?
C008 N007 C008 116.63(8) 7_547 . ?
C008 C008 N007 121.68(4) 15_775 . ?
H008 C008 N007 119.16(4) . . ?
F003 H3 F003 180.0 . 7_546 ?

loop_
_geom_bond_atom_site_label_1
_geom_bond_atom_site_label_2
_geom_bond_distance
_geom_bond_site_symmetry_2
_geom_bond_publ_flag
Sb01 F004 1.8860(7) 3_565 ?
Sb01 F004 1.8860(7) 6_665 ?
Sb01 F004 1.8860(7) . ?
Sb01 F004 1.8860(7) 2_655 ?
Sb01 F005 1.8721(15) . ?
Sb01 F006 1.8579(16) . ?
Ni02 F003 2.0758(9) 7_547 ?
Ni02 F003 2.0758(9) . ?
Ni02 N007 2.1030(8) . ?
Ni02 N007 2.1030(8) 11_657 ?
Ni02 N007 2.1030(8) 6_655 ?
Ni02 N007 2.1030(8) 10_667 ?
F003 H3 1.1420(9) 7_546 ?
N007 C008 1.3423(7) . ?
N007 C008 1.3423(7) 7_547 ?
C008 C008 1.3889(13) 15_775 ?
C008 H008 0.9300 . ?

loop_
_geom_torsion_atom_site_label_1
_geom_torsion_atom_site_label_2
_geom_torsion_atom_site_label_3
_geom_torsion_atom_site_label_4
_geom_torsion
_geom_torsion_site_symmetry_1
_geom_torsion_site_symmetry_2
_geom_torsion_site_symmetry_3
_geom_torsion_site_symmetry_4
_geom_torsion_publ_flag
Ni02 N007 C008 C008 180.000(6) 11_657 . . 15_775 ?
Ni02 N007 C008 C008 180.000(6) . 6_655 8_667 14_557 ?
Ni02 N007 C008 C008 180.000(6) . 11_657 12_755 3_565 ?
Ni02 N007 C008 C008 180.000(6) . 10_667 13_565 2_645 ?
Ni02 N007 C008 C008 180.000(6) 10_667 . . 15_775 ?
Ni02 N007 C008 C008 180.000(6) . . . 15_775 ?
Ni02 N007 C008 C008 180.000(6) . . 7_547 9_767 ?
Ni02 N007 C008 C008 180.000(6) 6_655 . . 15_775 ?
N007 C008 C008 N007 -0.00(7) . . 15_775 15_775 ?
N007 C008 C008 N007 -0.00(6) 9_767 15_775 . . ?
